data_7010277
loop_
_publ_author_name
'Fraenk, Wolfgang'
'Klap\"otke, Thomas M.'
'Krumm, Burkhard'
'N\"oth, Heinrich'
'Suter, Max'
'Warchhold, Marcus'

_publ_contact_author
;
      Heinrich N\"oth
      Institut f\"ur anorganische Chemie
      Universit\"at M\"unchen
      Butenandtstr. 5-13 (Haus D)
      81377 M\"unchen
      Bundesrepublik Deutschland
;
_publ_section_title
;
 Oligomeric pentafluorophenylboron azides
;
_journal_issue 24
_journal_name_full 'Journal of the Chemical Society, Dalton Transactions'
_journal_page_first 4635
_journal_paper_doi 10.1039/b007626k
_journal_year 2000
_chemical_formula_sum 'C11 H5 B F5 N7'
_chemical_formula_weight 341.03
_chemical_name_systematic
; 
?
;
_space_group_IT_number 19
_symmetry_cell_setting orthorhombic
_symmetry_space_group_name_Hall 'P 2ac 2ab'
_symmetry_space_group_name_H-M 'P 21 21 21'
_atom_sites_solution_hydrogens geom
_atom_sites_solution_primary direct
_atom_sites_solution_secondary difmap
_audit_creation_method 'SHELXL-CIF-file updated by CIFRTF'
_cell_angle_alpha 90.00
_cell_angle_beta 90.00
_cell_angle_gamma 90.00
_cell_formula_units_Z 4
_cell_length_a 7.5637(6)
_cell_length_b 13.0402(10)
_cell_length_c 13.4308(9)
_cell_measurement_reflns_used 193
_cell_measurement_temperature 193(2)
_cell_measurement_theta_max 1.00
_cell_measurement_theta_min 20.00
_cell_volume 1324.71(17)
_computing_cell_refinement 'SMART (V4.C50)'
_computing_data_collection 'SMART (V4.C50)'
_computing_data_reduction 'SAINT (V4.D50)'
_computing_molecular_graphics 'XP (SHELXTL-Ver.5)'
_computing_publication_material 'SHELXL (Sheldrick 1997)'
_computing_structure_refinement 'SHELXL-97 (Sheldrick, 1997)'
_computing_structure_solution 'SHELXS-97 (Sheldrick, 1990)'
_diffrn_ambient_temperature 193(2)
_diffrn_measured_fraction_theta_full 0.812
_diffrn_measured_fraction_theta_max 0.812
_diffrn_measurement_device_type 'Siemens SMART Area-detector'
_diffrn_measurement_method Hemisphere
_diffrn_radiation_monochromator graphite
_diffrn_radiation_source 'fine-focus sealed tube'
_diffrn_radiation_type MoK\a
_diffrn_radiation_wavelength 0.71073
_diffrn_reflns_av_R_equivalents 0.0313
_diffrn_reflns_av_sigmaI/netI 0.0319
_diffrn_reflns_limit_h_max 9
_diffrn_reflns_limit_h_min -9
_diffrn_reflns_limit_k_max 16
_diffrn_reflns_limit_k_min -16
_diffrn_reflns_limit_l_max 16
_diffrn_reflns_limit_l_min -13
_diffrn_reflns_number 7697
_diffrn_reflns_theta_full 28.93
_diffrn_reflns_theta_max 28.93
_diffrn_reflns_theta_min 2.18
_diffrn_standards_interval_time 0
_exptl_absorpt_coefficient_mu 0.160
_exptl_absorpt_correction_T_max 0.691109
_exptl_absorpt_correction_T_min 0.980584
_exptl_absorpt_correction_type SADABS
_exptl_crystal_colour colorless
_exptl_crystal_density_diffrn 1.710
_exptl_crystal_density_method 'not measured'
_exptl_crystal_description needle
_exptl_crystal_F_000 680
_exptl_crystal_size_max 0.30
_exptl_crystal_size_mid 0.10
_exptl_crystal_size_min 0.10
_refine_diff_density_max 0.171
_refine_diff_density_min -0.179
_refine_diff_density_rms 0.042
_refine_ls_abs_structure_details 'Flack H D (1983), Acta Cryst. A39, 876-881'
_refine_ls_abs_structure_Flack 0.1(7)
_refine_ls_extinction_method none
_refine_ls_goodness_of_fit_ref 1.010
_refine_ls_hydrogen_treatment mixed
_refine_ls_matrix_type full
_refine_ls_number_parameters 237
_refine_ls_number_reflns 2687
_refine_ls_number_restraints 0
_refine_ls_restrained_S_all 1.010
_refine_ls_R_factor_all 0.0546
_refine_ls_R_factor_gt 0.0380
_refine_ls_shift/su_max 0.000
_refine_ls_shift/su_mean 0.000
_refine_ls_structure_factor_coef Fsqd
_refine_ls_weighting_details 'calc w=1/[\s^2^(Fo^2^)+(0.0597P)^2^+0.0000P] where P=(Fo^2^+2Fc^2^)/3'
_refine_ls_weighting_scheme calc
_refine_ls_wR_factor_gt 0.0885
_refine_ls_wR_factor_ref 0.0945
_reflns_number_gt 2131
_reflns_number_total 2687
_reflns_threshold_expression >2sigma(I)
_cod_data_source_file b007626k.txt
_cod_data_source_block d:\frames\wolfi6\work\wolfi6
_cod_depositor_comments
;
The following automatic conversions were performed:
'_symmetry_cell_setting' value 'Orthorhombic' changed to 'orthorhombic'
according to '/home/saulius/struct/CIF-dictionaries/cif_core.dic'
dictionary named 'cif_core.dic' version 2.4.1 from
2010-06-29.

'_refine_ls_hydrogen_treatment' value 'mixed ' changed to
'mixed' according to '/home/saulius/struct/CIF-dictionaries/cif_core.dic'
dictionary named 'cif_core.dic' version 2.4.1 from 2010-06-29.

Automatic conversion script
Id: cif_fix_enum 1527 2010-12-29 10:47:43Z saulius 

The following automatic conversions were performed:

'_atom_sites_solution_primary' value 'direct methods' was changed to
'direct'.

'_atom_sites_solution_hydrogens' value 'geometrically' was changed to
'geom'.

Automatic conversion script
Id: cif_fix_values 6452 2018-10-05 10:23:21Z andrius 
;
_cod_original_sg_symbol_H-M P2(1)2(1)2(1)
_cod_database_code 7010277

loop_
_symmetry_equiv_pos_as_xyz
'x, y, z'
'-x+1/2, -y, z+1/2'
'-x, y+1/2, -z+1/2'
'x+1/2, -y+1/2, -z'

loop_
_atom_site_label
_atom_site_type_symbol
_atom_site_fract_x
_atom_site_fract_y
_atom_site_fract_z
_atom_site_U_iso_or_equiv
_atom_site_adp_type
_atom_site_occupancy
_atom_site_symmetry_multiplicity
_atom_site_calc_flag
_atom_site_refinement_flags
_atom_site_disorder_assembly
_atom_site_disorder_group
F1 F 0.83386(16) 0.78748(9) 0.68703(12) 0.0441(3) Uani 1 1 d . . .
F5 F 0.21102(17) 0.77093(11) 0.65631(12) 0.0520(4) Uani 1 1 d . . .
F2 F 0.86353(19) 0.62585(10) 0.56669(12) 0.0572(4) Uani 1 1 d . . .
C1 C 0.5208(3) 0.78832(15) 0.67867(17) 0.0327(5) Uani 1 1 d . . .
F4 F 0.2443(2) 0.61209(11) 0.53528(12) 0.0641(5) Uani 1 1 d . . .
N6 N 0.6653(2) 0.77816(15) 0.87516(15) 0.0378(4) Uani 1 1 d . . .
N1 N 0.6316(2) 0.97607(13) 0.70928(13) 0.0305(4) Uani 1 1 d . . .
C6 C 0.3766(3) 0.73860(17) 0.63684(19) 0.0384(5) Uani 1 1 d . . .
N2 N 0.3335(2) 0.93703(14) 0.76740(17) 0.0418(5) Uani 1 1 d . . .
F3 F 0.5708(2) 0.53717(11) 0.48770(12) 0.0667(5) Uani 1 1 d . . .
C4 C 0.5542(4) 0.61809(17) 0.5495(2) 0.0470(6) Uani 1 1 d . . .
C10 C 0.6672(3) 1.10165(17) 0.5828(2) 0.0403(6) Uani 1 1 d . . .
C2 C 0.6826(3) 0.74621(15) 0.65146(17) 0.0353(5) Uani 1 1 d . . .
N5 N 0.5881(2) 0.85748(14) 0.86017(16) 0.0391(5) Uani 1 1 d . . .
N3 N 0.2232(2) 0.90344(14) 0.82403(17) 0.0399(5) Uani 1 1 d . . .
N7 N 0.7383(3) 0.70576(16) 0.89859(18) 0.0513(6) Uani 1 1 d . . .
C7 C 0.7914(3) 1.00173(16) 0.7468(2) 0.0375(6) Uani 1 1 d . . .
C11 C 0.5703(3) 1.02523(17) 0.62863(18) 0.0361(5) Uani 1 1 d . . .
N4 N 0.1118(3) 0.87891(17) 0.8749(2) 0.0559(6) Uani 1 1 d . . .
B1 B 0.5144(3) 0.88474(19) 0.7562(2) 0.0332(6) Uani 1 1 d . . .
C8 C 0.8929(3) 1.07643(18) 0.7030(2) 0.0443(6) Uani 1 1 d . . .
C3 C 0.7017(3) 0.66271(17) 0.5896(2) 0.0422(6) Uani 1 1 d . . .
C5 C 0.3907(3) 0.65563(17) 0.5739(2) 0.0450(6) Uani 1 1 d . . .
C9 C 0.8316(3) 1.12672(17) 0.6197(2) 0.0420(6) Uani 1 1 d . . .
H10 H 0.610(3) 1.1327(18) 0.5310(19) 0.037(6) Uiso 1 1 d . . .
H8 H 1.004(4) 1.0923(19) 0.7308(19) 0.050(7) Uiso 1 1 d . . .
H11 H 0.452(3) 1.0059(15) 0.6067(16) 0.032(6) Uiso 1 1 d . . .
H9 H 0.902(3) 1.173(2) 0.589(2) 0.050(7) Uiso 1 1 d . . .
H7 H 0.833(3) 0.9643(19) 0.8081(19) 0.047(7) Uiso 1 1 d . . .

loop_
_atom_site_aniso_label
_atom_site_aniso_U_11
_atom_site_aniso_U_22
_atom_site_aniso_U_33
_atom_site_aniso_U_23
_atom_site_aniso_U_13
_atom_site_aniso_U_12
F1 0.0339(6) 0.0432(7) 0.0552(9) -0.0100(6) -0.0010(6) -0.0003(5)
F5 0.0351(6) 0.0556(8) 0.0652(11) 0.0016(7) -0.0101(7) -0.0044(6)
F2 0.0656(9) 0.0451(8) 0.0611(11) -0.0110(7) 0.0155(8) 0.0075(7)
C1 0.0365(10) 0.0307(10) 0.0311(13) 0.0044(10) -0.0024(10) -0.0024(8)
F4 0.0749(10) 0.0541(9) 0.0632(12) -0.0007(8) -0.0282(8) -0.0237(8)
N6 0.0377(9) 0.0440(11) 0.0317(12) 0.0009(9) 0.0018(9) -0.0053(9)
N1 0.0321(8) 0.0304(8) 0.0290(11) -0.0025(8) -0.0003(7) 0.0027(7)
C6 0.0387(11) 0.0366(11) 0.0399(15) 0.0099(10) -0.0052(10) -0.0046(9)
N2 0.0366(9) 0.0399(9) 0.0489(14) 0.0076(9) 0.0080(10) 0.0060(8)
F3 0.1073(13) 0.0400(7) 0.0528(10) -0.0155(7) -0.0010(9) -0.0098(8)
C4 0.0759(18) 0.0288(11) 0.0363(16) -0.0013(10) -0.0017(13) -0.0096(12)
C10 0.0426(12) 0.0381(11) 0.0403(16) 0.0068(11) 0.0017(11) 0.0025(10)
C2 0.0372(11) 0.0330(10) 0.0356(14) 0.0023(9) -0.0019(10) -0.0028(9)
N5 0.0456(10) 0.0391(10) 0.0327(12) -0.0032(9) -0.0007(9) 0.0071(8)
N3 0.0356(9) 0.0357(9) 0.0485(13) 0.0015(9) 0.0036(10) 0.0059(8)
N7 0.0522(12) 0.0478(12) 0.0540(16) 0.0110(11) -0.0051(10) 0.0058(10)
C7 0.0359(11) 0.0353(11) 0.0412(16) -0.0015(10) -0.0062(11) -0.0016(9)
C11 0.0339(11) 0.0376(11) 0.0368(15) 0.0014(11) -0.0013(10) -0.0001(9)
N4 0.0436(11) 0.0568(13) 0.0673(17) 0.0103(12) 0.0194(12) 0.0065(10)
B1 0.0315(11) 0.0345(12) 0.0335(16) 0.0019(11) -0.0003(10) 0.0016(9)
C8 0.0373(12) 0.0455(13) 0.0500(18) -0.0080(12) -0.0078(11) -0.0057(10)
C3 0.0522(13) 0.0325(11) 0.0419(15) 0.0022(10) 0.0077(12) 0.0010(10)
C5 0.0563(15) 0.0391(12) 0.0394(16) 0.0064(11) -0.0152(12) -0.0146(11)
C9 0.0447(12) 0.0350(11) 0.0465(17) -0.0026(11) 0.0086(12) -0.0056(11)

loop_
_atom_type_symbol
_atom_type_description
_atom_type_scat_dispersion_real
_atom_type_scat_dispersion_imag
_atom_type_scat_source
C C 0.0033 0.0016 'International Tables Vol C Tables 4.2.6.8 and 6.1.1.4'
H H 0.0000 0.0000 'International Tables Vol C Tables 4.2.6.8 and 6.1.1.4'
B B 0.0013 0.0007 'International Tables Vol C Tables 4.2.6.8 and 6.1.1.4'
N N 0.0061 0.0033 'International Tables Vol C Tables 4.2.6.8 and 6.1.1.4'
F F 0.0171 0.0103 'International Tables Vol C Tables 4.2.6.8 and 6.1.1.4'

loop_
_geom_angle_atom_site_label_1
_geom_angle_atom_site_label_2
_geom_angle_atom_site_label_3
_geom_angle
_geom_angle_site_symmetry_1
_geom_angle_site_symmetry_3
_geom_angle_publ_flag
C6 C1 C2 113.63(19) . . ?
C6 C1 B1 126.48(19) . . ?
C2 C1 B1 119.86(18) . . ?
N7 N6 N5 173.5(3) . . ?
C11 N1 C7 119.46(19) . . ?
C11 N1 B1 118.58(17) . . ?
C7 N1 B1 121.92(18) . . ?
F5 C6 C5 115.9(2) . . ?
F5 C6 C1 120.4(2) . . ?
C5 C6 C1 123.7(2) . . ?
N3 N2 B1 121.00(19) . . ?
F3 C4 C3 119.9(2) . . ?
F3 C4 C5 120.8(2) . . ?
C3 C4 C5 119.3(2) . . ?
C9 C10 C11 119.3(2) . . ?
F1 C2 C3 116.04(19) . . ?
F1 C2 C1 119.66(18) . . ?
C3 C2 C1 124.3(2) . . ?
N6 N5 B1 121.6(2) . . ?
N4 N3 N2 174.3(2) . . ?
N1 C7 C8 121.1(2) . . ?
N1 C11 C10 121.4(2) . . ?
N2 B1 N5 109.5(2) . . ?
N2 B1 N1 101.55(16) . . ?
N5 B1 N1 108.94(18) . . ?
N2 B1 C1 115.51(19) . . ?
N5 B1 C1 112.84(18) . . ?
N1 B1 C1 107.68(19) . . ?
C7 C8 C9 119.9(2) . . ?
F2 C3 C4 119.9(2) . . ?
F2 C3 C2 120.9(2) . . ?
C4 C3 C2 119.2(2) . . ?
F4 C5 C4 119.9(2) . . ?
F4 C5 C6 120.2(2) . . ?
C4 C5 C6 119.9(2) . . ?
C8 C9 C10 118.9(2) . . ?

loop_
_geom_bond_atom_site_label_1
_geom_bond_atom_site_label_2
_geom_bond_distance
_geom_bond_site_symmetry_2
_geom_bond_publ_flag
F1 C2 1.352(2) . ?
F5 C6 1.347(3) . ?
F2 C3 1.350(3) . ?
C1 C6 1.388(3) . ?
C1 C2 1.390(3) . ?
C1 B1 1.633(3) . ?
F4 C5 1.349(3) . ?
N6 N7 1.138(3) . ?
N6 N5 1.205(3) . ?
N1 C11 1.341(3) . ?
N1 C7 1.352(3) . ?
N1 B1 1.612(3) . ?
C6 C5 1.377(4) . ?
N2 N3 1.211(3) . ?
N2 B1 1.537(3) . ?
F3 C4 1.348(3) . ?
C4 C3 1.369(4) . ?
C4 C5 1.370(4) . ?
C10 C9 1.378(4) . ?
C10 C11 1.382(3) . ?
C2 C3 1.378(3) . ?
N5 B1 1.546(3) . ?
N3 N4 1.130(3) . ?
C7 C8 1.373(3) . ?
C8 C9 1.377(4) . ?
